data_8100938
loop_
_publ_author_name
'Tang, L.Q.'
'Dadachov, M.S.'
'Zou, X.D.'

_publ_section_title
;
Crystal structure of 1,4-diaminobutane tetrafluorooxotitanate, 
(C~4~N~2~H~14~)[TiF~4~O]
;
_journal_issue 2
_journal_name_full 'Zeitschrift f\"ur Kristallographie - New Crystal Structures'
_journal_page_first 257
_journal_page_last 258
_journal_volume 216
_journal_year 2001
_chemical_formula_structural 'C4 H14 F4 N2 O Ti'
_chemical_formula_sum 'C4 H14 F4 N2 O Ti'
_chemical_formula_weight 57.52
_space_group_IT_number 55
_symmetry_cell_setting orthorhombic
_symmetry_space_group_name_Hall '-P 2 2ab'
_symmetry_space_group_name_H-M 'P b a m'
_cell_angle_alpha 90.00
_cell_angle_beta 90.00
_cell_angle_gamma 90.00
_cell_formula_units_Z 2
_cell_length_a 9.2602(18)
_cell_length_b 10.9914(17)
_cell_length_c 4.0657(6)
_cell_measurement_temperature 293(2)
_cell_volume 413.82(12)
_diffrn_ambient_temperature 293(2)
_exptl_crystal_density_diffrn 1.846
_cod_database_code 8100938

loop_
_symmetry_equiv_pos_as_xyz
'x, y, z'
'-x, -y, z'
'x+1/2, -y+1/2, -z'
'-x+1/2, y+1/2, -z'
'-x, -y, -z'
'x, y, -z'
'-x-1/2, y-1/2, z'
'x-1/2, -y-1/2, z'

loop_
_atom_site_label
_atom_site_type_symbol
_atom_site_fract_x
_atom_site_fract_y
_atom_site_fract_z
_atom_site_U_iso_or_equiv
_atom_site_adp_type
_atom_site_occupancy
_atom_site_symmetry_multiplicity
_atom_site_Wyckoff_symbol
_atom_site_calc_flag
_atom_site_refinement_flags
_atom_site_disorder_assembly
_atom_site_disorder_group
Ti1 Ti 0.0000 0.5000 0.5000 0.0489(5) Uani 1 2 d d S . .
F1 F -0.1269(2) 0.63808(19) 0.5000 0.0289(6) Uani 1 4 h d S . .
F2 F -0.1609(2) 0.39462(19) 0.5000 0.0302(6) Uani 1 4 h d S . .
O1 O 0.0000 0.5000 0.0000 0.0347(10) Uani 1 2 c d S . .
C1 C -0.4261(4) 0.5297(4) 0.0000 0.0284(9) Uani 1 4 g d S . .
H1A H -0.3728 0.5037 0.1930 0.045(7) Uiso 0.50 8 i calc PR . .
H1B H -0.3728 0.5037 -0.1930 0.045(7) Uiso 0.50 8 i calc PR . .
C2 C -0.4383(4) 0.6661(4) 0.0000 0.0296(9) Uani 1 4 g d S . .
H2A H -0.4919 0.6917 -0.1929 0.045(7) Uiso 0.50 8 i calc PR . .
H2B H -0.4919 0.6917 0.1929 0.045(7) Uiso 0.50 8 i calc PR . .
N1 N -0.2944(4) 0.7263(3) 0.0000 0.0324(9) Uani 1 4 g d S . .
H1C H -0.3060 0.8066 0.0000 0.069(10) Uiso 1 4 g calc SR . .
H1D H -0.2456 0.7041 -0.1787 0.069(10) Uiso 0.50 8 i calc PR . .
H1E H -0.2456 0.7041 0.1787 0.069(10) Uiso 0.50 8 i calc PR . .

loop_
_atom_site_aniso_label
_atom_site_aniso_U_11
_atom_site_aniso_U_22
_atom_site_aniso_U_33
_atom_site_aniso_U_23
_atom_site_aniso_U_13
_atom_site_aniso_U_12
Ti1 0.0185(6) 0.0186(6) 0.1096(13) 0.000 0.000 -0.0019(4)
F1 0.0288(11) 0.0258(11) 0.0321(14) 0.000 0.000 0.0099(9)
F2 0.0251(11) 0.0281(11) 0.0376(14) 0.000 0.000 -0.0069(9)
O1 0.037(2) 0.034(2) 0.033(2) 0.000 0.000 0.0101(16)
C1 0.0222(19) 0.031(2) 0.031(2) 0.000 0.000 0.0031(16)
C2 0.0261(19) 0.031(2) 0.031(2) 0.000 0.000 0.0019(15)
N1 0.0322(18) 0.0349(19) 0.030(2) 0.000 0.000 -0.0055(15)

loop_
_geom_bond_atom_site_label_1
_geom_bond_atom_site_label_2
_geom_bond_distance
_geom_bond_site_symmetry_2
_geom_bond_publ_flag
Ti1 F2 1.888(2) . ?
Ti1 F2 1.888(2) 5_566 ?
Ti1 F1 1.919(2) 5_566 ?
Ti1 F1 1.919(2) . ?
Ti1 O1 2.0329(3) 1_556 ?
Ti1 O1 2.0329(3) . ?
O1 Ti1 2.0329(3) 1_554 ?
C1 C2 1.503(5) . ?
C1 C1 1.517(7) 5_465 ?
C1 H1A 0.9700 . ?
C1 H1B 0.9700 . ?
C2 N1 1.488(5) . ?
C2 H2A 0.9700 . ?
C2 H2B 0.9700 . ?
N1 H1C 0.8900 . ?
N1 H1D 0.8900 . ?
N1 H1E 0.8900 . ?
